data_7236400
loop_
_publ_author_name
'Kommu, Nagarjuna'
'Balaraju, M.'
'Ghule, Vikas D.'
'Sahoo, Akhila K.'

_publ_section_title
;
 Synthetic manifestation of nitro substituted tetrazole-N-(hetero)aryl
 derivatives and energetic studies
;
_journal_issue 16
_journal_name_full 'Journal of Materials Chemistry A'
_journal_page_first 7366
_journal_paper_doi 10.1039/C6TA10621H
_journal_volume 5
_journal_year 2017
_chemical_formula_sum 'C7 H3 N9 O4'
_chemical_formula_weight 277.18
_space_group_IT_number 14
_space_group_name_Hall '-P 2ybc'
_space_group_name_H-M_alt 'P 1 21/c 1'
_symmetry_cell_setting monoclinic
_symmetry_space_group_name_Hall '-P 2ybc'
_symmetry_space_group_name_H-M 'P 1 21/c 1'
_atom_sites_solution_hydrogens geom
_atom_sites_solution_primary direct
_atom_sites_solution_secondary difmap
_audit_creation_method SHELXL-97
_audit_update_record
;
2016-11-07 deposited with the CCDC.
2017-03-16 downloaded from the CCDC.
;
_cell_angle_alpha 90.00
_cell_angle_beta 117.363(4)
_cell_angle_gamma 90.00
_cell_formula_units_Z 4
_cell_length_a 13.9435(18)
_cell_length_b 6.9570(6)
_cell_length_c 12.8193(11)
_cell_measurement_reflns_used 9953
_cell_measurement_temperature 293(2)
_cell_measurement_theta_max 29.68
_cell_measurement_theta_min 3.36
_cell_volume 1104.4(2)
_computing_cell_refinement 'Bruker SMART'
_computing_data_collection 'Bruker SMART'
_computing_data_reduction 'Bruker SAINT'
_computing_molecular_graphics 'Mercury v. 1.3 (CCDC)'
_computing_publication_material 'SHELXL-97 (Sheldrick, 1997)'
_computing_structure_refinement 'SHELXL-97 (Sheldrick, 1997)'
_computing_structure_solution 'SHELXS-97 (Sheldrick, 1990)'
_diffrn_ambient_temperature 293(2)
_diffrn_measured_fraction_theta_full 0.980
_diffrn_measured_fraction_theta_max 0.980
_diffrn_measurement_device_type 'Bruker APEX-II CCD'
_diffrn_radiation_monochromator graphite
_diffrn_radiation_source 'fine-focus sealed tube'
_diffrn_radiation_type MoK\a
_diffrn_radiation_wavelength 0.71073
_diffrn_reflns_av_R_equivalents 0.0285
_diffrn_reflns_av_sigmaI/netI 0.0149
_diffrn_reflns_limit_h_max 19
_diffrn_reflns_limit_h_min -19
_diffrn_reflns_limit_k_max 9
_diffrn_reflns_limit_k_min -9
_diffrn_reflns_limit_l_max 17
_diffrn_reflns_limit_l_min -17
_diffrn_reflns_number 28338
_diffrn_reflns_theta_full 29.73
_diffrn_reflns_theta_max 29.73
_diffrn_reflns_theta_min 3.36
_exptl_absorpt_coefficient_mu 0.141
_exptl_absorpt_correction_T_max 1.000
_exptl_absorpt_correction_T_min 0.9292
_exptl_absorpt_correction_type empirical
_exptl_absorpt_process_details sadabs
_exptl_crystal_colour yellow
_exptl_crystal_density_diffrn 1.667
_exptl_crystal_density_method 'not measured'
_exptl_crystal_description plate
_exptl_crystal_F_000 560
_exptl_crystal_size_max 0.2
_exptl_crystal_size_mid 0.1
_exptl_crystal_size_min 0.09
_refine_diff_density_max 0.445
_refine_diff_density_min -0.419
_refine_diff_density_rms 0.048
_refine_ls_extinction_method none
_refine_ls_goodness_of_fit_ref 1.117
_refine_ls_hydrogen_treatment mixed
_refine_ls_matrix_type full
_refine_ls_number_parameters 181
_refine_ls_number_reflns 3088
_refine_ls_number_restraints 0
_refine_ls_restrained_S_all 1.117
_refine_ls_R_factor_all 0.0835
_refine_ls_R_factor_gt 0.0712
_refine_ls_shift/su_max 0.050
_refine_ls_shift/su_mean 0.010
_refine_ls_structure_factor_coef Fsqd
_refine_ls_weighting_details 'calc w=1/[\s^2^(Fo^2^)+(0.0980P)^2^+0.4743P] where P=(Fo^2^+2Fc^2^)/3'
_refine_ls_weighting_scheme calc
_refine_ls_wR_factor_gt 0.1960
_refine_ls_wR_factor_ref 0.2096
_reflns_number_gt 2556
_reflns_number_total 3088
_reflns_threshold_expression >2sigma(I)
_cod_data_source_file c6ta10621h2.cif
_cod_data_source_block azidebala
_cod_original_sg_symbol_H-M 'P 21/c'
_cod_database_code 7236400

loop_
_symmetry_equiv_pos_as_xyz
'x, y, z'
'-x, y+1/2, -z+1/2'
'-x, -y, -z'
'x, -y-1/2, z-1/2'

loop_
_atom_site_label
_atom_site_type_symbol
_atom_site_fract_x
_atom_site_fract_y
_atom_site_fract_z
_atom_site_U_iso_or_equiv
_atom_site_adp_type
_atom_site_occupancy
_atom_site_symmetry_multiplicity
_atom_site_calc_flag
_atom_site_refinement_flags
C4 C 0.16180(14) -0.0003(3) 0.12716(15) 0.0425(4) Uani 1 1 d .
H4 H 0.0951 -0.0332 0.1219 0.051 Uiso 1 1 calc R
N6 N 0.16781(13) 0.2844(2) 0.23991(14) 0.0450(4) Uani 1 1 d .
C5 C 0.21317(14) 0.1661(3) 0.18344(15) 0.0411(4) Uani 1 1 d .
C2 C 0.30968(15) -0.0707(3) 0.08071(16) 0.0466(4) Uani 1 1 d .
C3 C 0.21082(16) -0.1179(3) 0.07860(15) 0.0433(4) Uani 1 1 d .
C1 C 0.35434(15) 0.1037(3) 0.13591(19) 0.0501(5) Uani 1 1 d .
N2 N 0.15192(17) -0.2937(3) 0.02218(15) 0.0543(5) Uani 1 1 d .
C6 C 0.31054(15) 0.2207(3) 0.18803(19) 0.0488(5) Uani 1 1 d .
H6 H 0.3449 0.3336 0.2254 0.059 Uiso 1 1 calc R
O3 O 0.05451(16) -0.2924(3) -0.01655(18) 0.0750(5) Uani 1 1 d .
N3 N 0.37346(17) -0.1635(4) 0.0385(2) 0.0700(6) Uani 1 1 d .
N10 N 0.18717(17) 0.4750(3) 0.25310(18) 0.0615(5) Uani 1 1 d .
O4 O 0.20466(19) -0.4321(2) 0.01949(19) 0.0788(6) Uani 1 1 d .
N8 N 0.08126(17) 0.3973(3) 0.32872(19) 0.0654(6) Uani 1 1 d .
N4 N 0.33844(17) -0.2859(3) -0.03846(18) 0.0639(5) Uani 1 1 d .
N9 N 0.13513(18) 0.5390(3) 0.3068(2) 0.0676(6) Uani 1 1 d .
C8 C 0.10332(19) 0.2410(4) 0.2880(2) 0.0590(5) Uani 1 1 d .
H8 H 0.0782 0.1186 0.2917 0.071 Uiso 1 1 calc R
N1 N 0.45444(18) 0.1691(4) 0.1344(3) 0.0758(7) Uani 1 1 d .
O2 O 0.4429(3) 0.2690(7) 0.0529(5) 0.194(2) Uani 1 1 d .
O1 O 0.53822(17) 0.1193(5) 0.2104(3) 0.1193(10) Uani 1 1 d .
N5 N 0.3223(3) -0.3926(5) -0.1093(3) 0.0968(9) Uani 1 1 d .

loop_
_atom_site_aniso_label
_atom_site_aniso_U_11
_atom_site_aniso_U_22
_atom_site_aniso_U_33
_atom_site_aniso_U_23
_atom_site_aniso_U_13
_atom_site_aniso_U_12
C4 0.0428(8) 0.0461(9) 0.0385(8) 0.0014(7) 0.0186(7) 0.0010(7)
N6 0.0417(8) 0.0478(9) 0.0459(8) -0.0056(6) 0.0206(6) 0.0008(6)
C5 0.0396(8) 0.0441(9) 0.0408(8) 0.0006(7) 0.0194(7) 0.0050(7)
C2 0.0453(9) 0.0498(10) 0.0431(9) 0.0024(7) 0.0189(7) 0.0132(7)
C3 0.0492(9) 0.0415(9) 0.0356(8) 0.0019(6) 0.0165(7) 0.0050(7)
C1 0.0391(9) 0.0528(11) 0.0605(11) 0.0016(8) 0.0245(8) 0.0071(7)
N2 0.0708(12) 0.0437(9) 0.0485(9) -0.0013(7) 0.0275(8) -0.0022(8)
C6 0.0420(9) 0.0441(9) 0.0610(11) -0.0045(8) 0.0243(8) 0.0012(7)
O3 0.0677(11) 0.0636(11) 0.0789(12) -0.0108(9) 0.0210(9) -0.0158(8)
N3 0.0587(11) 0.0811(14) 0.0743(13) -0.0253(11) 0.0341(10) 0.0075(10)
N10 0.0729(12) 0.0506(10) 0.0733(12) -0.0179(9) 0.0441(10) -0.0080(9)
O4 0.1107(15) 0.0443(9) 0.0965(14) -0.0085(8) 0.0606(13) 0.0014(9)
N8 0.0616(11) 0.0770(14) 0.0680(12) -0.0169(10) 0.0388(10) -0.0005(10)
N4 0.0621(11) 0.0718(13) 0.0595(10) -0.0113(9) 0.0293(9) 0.0110(9)
N9 0.0706(12) 0.0682(12) 0.0747(13) -0.0264(10) 0.0425(11) -0.0047(10)
C8 0.0554(11) 0.0637(13) 0.0710(13) -0.0086(11) 0.0402(11) -0.0036(10)
N1 0.0560(12) 0.0677(13) 0.121(2) -0.0022(13) 0.0554(13) 0.0059(10)
O2 0.115(2) 0.233(5) 0.286(5) 0.145(4) 0.137(3) 0.042(3)
O1 0.0441(10) 0.139(2) 0.155(3) -0.0086(19) 0.0287(13) -0.0010(12)
N5 0.101(2) 0.105(2) 0.0920(18) -0.0412(16) 0.0507(16) -0.0024(16)

loop_
_atom_type_symbol
_atom_type_description
_atom_type_scat_dispersion_real
_atom_type_scat_dispersion_imag
_atom_type_scat_source
C C 0.0033 0.0016 'International Tables Vol C Tables 4.2.6.8 and 6.1.1.4'
H H 0.0000 0.0000 'International Tables Vol C Tables 4.2.6.8 and 6.1.1.4'
N N 0.0061 0.0033 'International Tables Vol C Tables 4.2.6.8 and 6.1.1.4'
O O 0.0106 0.0060 'International Tables Vol C Tables 4.2.6.8 and 6.1.1.4'

loop_
_geom_angle_atom_site_label_1
_geom_angle_atom_site_label_2
_geom_angle_atom_site_label_3
_geom_angle
C5 C4 C3 119.12(17)
C8 N6 N10 107.62(17)
C8 N6 C5 130.86(18)
N10 N6 C5 121.52(16)
C4 C5 C6 121.09(17)
C4 C5 N6 120.46(16)
C6 C5 N6 118.44(17)
N3 C2 C1 112.51(19)
N3 C2 C3 132.8(2)
C1 C2 C3 114.65(17)
C4 C3 C2 122.44(17)
C4 C3 N2 115.76(17)
C2 C3 N2 121.78(17)
C6 C1 C2 124.81(19)
C6 C1 N1 117.5(2)
C2 C1 N1 117.68(18)
O3 N2 O4 124.7(2)
O3 N2 C3 117.64(18)
O4 N2 C3 117.6(2)
C1 C6 C5 117.81(19)
N4 N3 C2 123.1(2)
N9 N10 N6 106.13(18)
C8 N8 N9 105.69(19)
N5 N4 N3 168.3(3)
N10 N9 N8 111.36(19)
N8 C8 N6 109.2(2)
O1 N1 O2 125.0(3)
O1 N1 C1 118.8(3)
O2 N1 C1 116.1(3)

loop_
_geom_bond_atom_site_label_1
_geom_bond_atom_site_label_2
_geom_bond_distance
C4 C5 1.378(3)
C4 C3 1.384(3)
N6 C8 1.337(3)
N6 N10 1.348(3)
N6 C5 1.422(2)
C5 C6 1.385(3)
C2 N3 1.394(3)
C2 C1 1.398(3)
C2 C3 1.405(3)
C3 N2 1.465(3)
C1 C6 1.363(3)
C1 N1 1.477(3)
N2 O3 1.213(3)
N2 O4 1.222(3)
N3 N4 1.222(3)
N10 N9 1.288(3)
N8 C8 1.303(3)
N8 N9 1.345(3)
N4 N5 1.113(3)
N1 O1 1.178(4)
N1 O2 1.203(4)
